data_7227382
loop_
_publ_author_name
'Zhang, Ju-Wen'
'Li, Xiao-Li'
'Kan, Xiao-Min'
'Wu, Hao'
'Liu, Ying'
'Liu, Bin-Qiu'

_publ_section_title
;
 Syntheses, structures, and magnetic properties of two series of
 copper-lanthanide heterometallic coordination polymers based on
 pyridine-2,3-dicarboxylic acid and succinic acid
;
_journal_issue 4
_journal_name_full CrystEngComm
_journal_page_first 661
_journal_paper_doi 10.1039/C6CE02353C
_journal_volume 19
_journal_year 2017
_chemical_formula_sum 'C22 H18 Cu Er2 N2 O18'
_chemical_formula_weight 996.44
_chemical_name_systematic
; 
 ? 
;
_space_group_IT_number 2
_symmetry_cell_setting triclinic
_symmetry_space_group_name_Hall '-P 1'
_symmetry_space_group_name_H-M 'P -1'
_atom_sites_solution_hydrogens geom
_atom_sites_solution_primary direct
_atom_sites_solution_secondary difmap
_audit_creation_method SHELXL-97
_audit_update_record
;
2016-05-09 deposited with the CCDC.
2016-12-26 downloaded from the CCDC.
;
_cell_angle_alpha 102.8730(10)
_cell_angle_beta 91.1570(10)
_cell_angle_gamma 101.7660(10)
_cell_formula_units_Z 1
_cell_length_a 6.5822(4)
_cell_length_b 8.0601(5)
_cell_length_c 13.0454(8)
_cell_measurement_reflns_used 2761
_cell_measurement_temperature 296(2)
_cell_measurement_theta_max 28.42
_cell_measurement_theta_min 2.65
_cell_volume 658.97(7)
_computing_cell_refinement 'SMART (Bruker, 2001)'
_computing_data_collection 'SMART (Bruker, 2001)'
_computing_data_reduction 'SAINT+ (Bruker, 1999)'
_computing_molecular_graphics 'PLATON (Spek, 2003)'
_computing_publication_material 'SHELXTL (1998)'
_computing_structure_refinement 'SHELXL-97 (Sheldrick, 1997)'
_computing_structure_solution 'SHELXS-97 (Sheldrick, 1990)'
_diffrn_ambient_temperature 296(2)
_diffrn_measured_fraction_theta_full 0.990
_diffrn_measured_fraction_theta_max 0.990
_diffrn_measurement_device_type 'CCD area detector'
_diffrn_measurement_method 'phi and omega scans'
_diffrn_radiation_monochromator graphite
_diffrn_radiation_source 'fine-focus sealed tube'
_diffrn_radiation_type MoK\a
_diffrn_radiation_wavelength 0.71073
_diffrn_reflns_av_R_equivalents 0.0160
_diffrn_reflns_av_unetI/netI 0.0323
_diffrn_reflns_limit_h_max 8
_diffrn_reflns_limit_h_min -6
_diffrn_reflns_limit_k_max 10
_diffrn_reflns_limit_k_min -10
_diffrn_reflns_limit_l_max 16
_diffrn_reflns_limit_l_min -17
_diffrn_reflns_number 4959
_diffrn_reflns_theta_full 28.42
_diffrn_reflns_theta_max 28.42
_diffrn_reflns_theta_min 2.65
_exptl_absorpt_coefficient_mu 7.203
_exptl_absorpt_correction_T_max 0.6325
_exptl_absorpt_correction_T_min 0.6325
_exptl_absorpt_correction_type multi-scan
_exptl_absorpt_process_details SADABS
_exptl_crystal_colour BLUE
_exptl_crystal_density_diffrn 2.511
_exptl_crystal_density_method 'not measured'
_exptl_crystal_description BLOCK
_exptl_crystal_F_000 473
_exptl_crystal_size_max 0.07
_exptl_crystal_size_mid 0.07
_exptl_crystal_size_min 0.07
_refine_diff_density_max 0.593
_refine_diff_density_min -0.710
_refine_diff_density_rms 0.142
_refine_ls_extinction_method none
_refine_ls_goodness_of_fit_ref 1.056
_refine_ls_hydrogen_treatment constr
_refine_ls_matrix_type full
_refine_ls_number_parameters 205
_refine_ls_number_reflns 3294
_refine_ls_number_restraints 0
_refine_ls_restrained_S_all 1.056
_refine_ls_R_factor_all 0.0271
_refine_ls_R_factor_gt 0.0236
_refine_ls_shift/su_max 0.001
_refine_ls_shift/su_mean 0.000
_refine_ls_structure_factor_coef Fsqd
_refine_ls_weighting_details 'calc w=1/[\s^2^(Fo^2^)+(0.0262P)^2^+0.0064P] where P=(Fo^2^+2Fc^2^)/3'
_refine_ls_weighting_scheme calc
_refine_ls_wR_factor_gt 0.0506
_refine_ls_wR_factor_ref 0.0519
_reflns_number_gt 3019
_reflns_number_total 3294
_reflns_threshold_expression >2sigma(I)
_cod_data_source_file c6ce02353c2.cif
_cod_data_source_block 7
_cod_depositor_comments
;
The following automatic conversions were performed:

'_symmetry_cell_setting' value 'Triclinic' changed to 'triclinic'
according to
/usr/data/users/saulius/crontab/automatic-downloads/rss-feeds/RSC/lib/dictionaries/cif_core.dic
dictionary named 'cif_core.dic' version 2.4.2 from 2011-04-26.

Automatic conversion script
Id: cif_fix_values 4268 2015-11-12 08:31:59Z antanas 

 Adding full bibliography for 7227376--7227384.cif.
;
_cod_original_cell_volume 658.96(7)
_cod_original_sg_symbol_H-M P-1
_cod_database_code 7227382

loop_
_symmetry_equiv_pos_as_xyz
'x, y, z'
'-x, -y, -z'

loop_
_atom_site_label
_atom_site_type_symbol
_atom_site_fract_x
_atom_site_fract_y
_atom_site_fract_z
_atom_site_U_iso_or_equiv
_atom_site_adp_type
_atom_site_occupancy
_atom_site_symmetry_multiplicity
_atom_site_calc_flag
_atom_site_refinement_flags
Er1 Er -0.56144(2) 0.579623(19) 0.149575(12) 0.01626(5) Uani 1 1 d .
Cu1 Cu 0.0000 1.0000 0.5000 0.02225(14) Uani 1 2 d S
O1W O -0.2131(4) 0.7250(4) 0.1450(2) 0.0345(7) Uani 1 1 d .
H1WA H -0.1747 0.6841 0.0935 0.041 Uiso 1 1 d R
H1WB H -0.1163 0.7709 0.1811 0.041 Uiso 1 1 d R
O1 O -0.2033(4) 0.7856(3) 0.4424(2) 0.0214(5) Uani 1 1 d .
N1 N -0.2097(4) 1.1078(4) 0.4470(2) 0.0181(6) Uani 1 1 d .
C1 C -0.3679(5) 0.9897(4) 0.3882(3) 0.0150(6) Uani 1 1 d .
O2 O -0.4725(4) 0.6811(3) 0.32512(19) 0.0220(5) Uani 1 1 d .
C2 C -0.5328(5) 1.0409(4) 0.3443(3) 0.0169(7) Uani 1 1 d .
O3 O -0.8937(4) 0.9237(4) 0.3086(2) 0.0301(6) Uani 1 1 d .
C3 C -0.5279(6) 1.2185(5) 0.3632(3) 0.0219(7) Uani 1 1 d .
H3A H -0.6375 1.2567 0.3366 0.026 Uiso 1 1 calc R
O4 O -0.6847(4) 0.8229(3) 0.1907(2) 0.0260(6) Uani 1 1 d .
C4 C -0.3631(6) 1.3383(5) 0.4208(3) 0.0269(8) Uani 1 1 d .
H4A H -0.3575 1.4572 0.4311 0.032 Uiso 1 1 calc R
O5 O -0.5646(4) 0.6452(3) -0.0123(2) 0.0239(5) Uani 1 1 d .
C5 C -0.2047(6) 1.2776(5) 0.4632(3) 0.0262(8) Uani 1 1 d .
H5A H -0.0936 1.3570 0.5036 0.031 Uiso 1 1 calc R
O6 O -0.3982(6) 0.3569(4) 0.1779(2) 0.0465(9) Uani 1 1 d .
C6 C -0.3478(5) 0.8039(4) 0.3828(3) 0.0165(6) Uani 1 1 d .
O7 O -0.8182(5) 0.4182(4) 0.2336(2) 0.0400(8) Uani 1 1 d .
C7 C -0.7179(5) 0.9174(4) 0.2782(3) 0.0185(7) Uani 1 1 d .
O8 O -0.8668(4) 0.3810(4) 0.0641(2) 0.0342(7) Uani 1 1 d .
C8 C -0.3664(5) 0.2937(4) 0.0856(3) 0.0186(7) Uani 1 1 d .
C9 C -0.2566(5) 0.1450(4) 0.0616(3) 0.0221(7) Uani 1 1 d .
H9A H -0.2018 0.1370 -0.0073 0.026 Uiso 1 1 calc R
H9B H -0.3546 0.0367 0.0604 0.026 Uiso 1 1 calc R
C10 C -1.0782(5) 0.1717(5) 0.1452(3) 0.0251(8) Uani 1 1 d .
H10A H -1.1341 0.1801 0.2139 0.030 Uiso 1 1 calc R
H10B H -1.0149 0.0710 0.1307 0.030 Uiso 1 1 calc R
C11 C -0.9137(5) 0.3332(5) 0.1477(3) 0.0221(7) Uani 1 1 d .

loop_
_atom_site_aniso_label
_atom_site_aniso_U_11
_atom_site_aniso_U_22
_atom_site_aniso_U_33
_atom_site_aniso_U_23
_atom_site_aniso_U_13
_atom_site_aniso_U_12
Er1 0.01565(8) 0.01769(8) 0.01329(8) 0.00034(6) -0.00374(5) 0.00265(5)
Cu1 0.0166(3) 0.0155(3) 0.0323(4) 0.0045(3) -0.0117(3) 0.0008(2)
O1W 0.0213(14) 0.0472(18) 0.0241(15) -0.0030(13) -0.0029(11) -0.0050(13)
O1 0.0189(12) 0.0176(12) 0.0277(14) 0.0063(10) -0.0084(10) 0.0034(10)
N1 0.0153(13) 0.0152(13) 0.0218(15) 0.0033(11) -0.0034(11) 0.0002(11)
C1 0.0143(15) 0.0177(16) 0.0125(15) 0.0008(12) 0.0001(12) 0.0049(12)
O2 0.0288(13) 0.0167(12) 0.0163(12) 0.0010(10) -0.0096(10) -0.0003(10)
C2 0.0184(16) 0.0199(16) 0.0130(16) 0.0034(13) 0.0015(12) 0.0061(13)
O3 0.0176(13) 0.0419(16) 0.0267(15) 0.0008(12) -0.0018(11) 0.0054(12)
C3 0.0230(18) 0.0236(18) 0.0215(18) 0.0057(14) -0.0016(14) 0.0104(14)
O4 0.0315(14) 0.0307(14) 0.0155(13) -0.0015(11) -0.0065(11) 0.0145(12)
C4 0.031(2) 0.0167(17) 0.035(2) 0.0082(16) -0.0007(17) 0.0088(15)
O5 0.0290(14) 0.0255(13) 0.0185(13) 0.0031(10) -0.0041(11) 0.0115(11)
C5 0.0230(18) 0.0165(17) 0.035(2) 0.0011(15) -0.0065(16) 0.0006(14)
O6 0.080(2) 0.056(2) 0.0195(15) 0.0124(14) 0.0089(15) 0.0487(19)
C6 0.0153(15) 0.0190(16) 0.0131(16) 0.0018(13) -0.0016(12) 0.0012(13)
O7 0.0318(16) 0.0540(19) 0.0229(15) 0.0083(14) -0.0104(12) -0.0150(14)
C7 0.0213(17) 0.0205(17) 0.0158(16) 0.0057(13) -0.0038(13) 0.0079(14)
O8 0.0270(14) 0.0460(17) 0.0211(14) 0.0080(13) -0.0045(11) -0.0114(13)
C8 0.0156(16) 0.0192(16) 0.0202(17) 0.0056(14) -0.0009(13) 0.0011(13)
C9 0.0190(17) 0.0178(17) 0.0265(19) 0.0005(14) -0.0073(14) 0.0033(14)
C10 0.0177(17) 0.0242(18) 0.033(2) 0.0099(16) -0.0070(15) 0.0014(14)
C11 0.0175(16) 0.0238(18) 0.0258(19) 0.0077(15) -0.0013(14) 0.0048(14)

loop_
_atom_type_symbol
_atom_type_description
_atom_type_scat_dispersion_real
_atom_type_scat_dispersion_imag
_atom_type_scat_source
C C 0.0033 0.0016 'International Tables Vol C Tables 4.2.6.8 and 6.1.1.4'
H H 0.0000 0.0000 'International Tables Vol C Tables 4.2.6.8 and 6.1.1.4'
Cu Cu 0.3201 1.2651 'International Tables Vol C Tables 4.2.6.8 and 6.1.1.4'
Er Er -0.2586 4.9576 'International Tables Vol C Tables 4.2.6.8 and 6.1.1.4'
N N 0.0061 0.0033 'International Tables Vol C Tables 4.2.6.8 and 6.1.1.4'
O O 0.0106 0.0060 'International Tables Vol C Tables 4.2.6.8 and 6.1.1.4'

loop_
_geom_angle_atom_site_label_1
_geom_angle_atom_site_label_2
_geom_angle_atom_site_label_3
_geom_angle
_geom_angle_site_symmetry_1
_geom_angle_site_symmetry_3
O4 Er1 O2 76.45(9) . .
O4 Er1 O5 80.52(9) . .
O2 Er1 O5 146.37(9) . .
O4 Er1 O7 94.57(12) . .
O2 Er1 O7 74.62(9) . .
O5 Er1 O7 131.88(9) . .
O4 Er1 O1W 94.97(10) . .
O2 Er1 O1W 79.80(10) . .
O5 Er1 O1W 78.14(10) . .
O7 Er1 O1W 149.70(10) . .
O4 Er1 O6 157.47(10) . .
O2 Er1 O6 81.04(10) . .
O5 Er1 O6 120.16(10) . .
O7 Er1 O6 78.34(13) . .
O1W Er1 O6 81.91(12) . .
O4 Er1 O8 99.59(11) . .
O2 Er1 O8 128.81(10) . .
O5 Er1 O8 78.85(10) . .
O7 Er1 O8 54.61(9) . .
O1W Er1 O8 150.23(10) . .
O6 Er1 O8 93.66(12) . .
O4 Er1 O5 149.23(9) . 2_465
O2 Er1 O5 131.12(9) . 2_465
O5 Er1 O5 68.72(10) . 2_465
O7 Er1 O5 105.21(10) . 2_465
O1W Er1 O5 79.78(9) . 2_465
O6 Er1 O5 52.38(9) . 2_465
O8 Er1 O5 74.42(10) . 2_465
O4 Er1 C11 100.96(11) . .
O2 Er1 C11 102.02(10) . .
O5 Er1 C11 106.19(10) . .
O7 Er1 C11 27.40(10) . .
O1W Er1 C11 163.97(11) . .
O6 Er1 C11 82.65(12) . .
O8 Er1 C11 27.51(10) . .
O5 Er1 C11 87.38(10) 2_465 .
O4 Er1 C8 173.07(10) . .
O2 Er1 C8 105.33(9) . .
O5 Er1 C8 94.96(10) . .
O7 Er1 C8 92.36(11) . .
O1W Er1 C8 78.89(10) . .
O6 Er1 C8 25.53(10) . .
O8 Er1 C8 84.57(10) . .
O5 Er1 C8 26.88(9) 2_465 .
C11 Er1 C8 85.31(10) . .
O1 Cu1 O1 179.998(2) 2_576 .
O1 Cu1 N1 96.86(10) 2_576 .
O1 Cu1 N1 83.14(10) . .
O1 Cu1 N1 83.14(10) 2_576 2_576
O1 Cu1 N1 96.86(10) . 2_576
N1 Cu1 N1 180.00(17) . 2_576
Er1 O1W H1WA 107.3 . .
Er1 O1W H1WB 141.3 . .
H1WA O1W H1WB 105.9 . .
C6 O1 Cu1 113.9(2) . .
C5 N1 C1 120.8(3) . .
C5 N1 Cu1 126.5(2) . .
C1 N1 Cu1 112.7(2) . .
N1 C1 C2 121.3(3) . .
N1 C1 C6 112.4(3) . .
C2 C1 C6 126.2(3) . .
C6 O2 Er1 137.3(2) . .
C3 C2 C1 117.5(3) . .
C3 C2 C7 117.6(3) . .
C1 C2 C7 124.9(3) . .
C4 C3 C2 120.9(3) . .
C4 C3 H3A 119.6 . .
C2 C3 H3A 119.6 . .
C7 O4 Er1 132.6(2) . .
C3 C4 C5 118.4(3) . .
C3 C4 H4A 120.8 . .
C5 C4 H4A 120.8 . .
C8 O5 Er1 155.1(2) 2_465 .
C8 O5 Er1 90.0(2) 2_465 2_465
Er1 O5 Er1 111.28(10) . 2_465
N1 C5 C4 121.1(3) . .
N1 C5 H5A 119.5 . .
C4 C5 H5A 119.5 . .
C8 O6 Er1 99.2(2) . .
O2 C6 O1 124.0(3) . .
O2 C6 C1 120.0(3) . .
O1 C6 C1 116.0(3) . .
C11 O7 Er1 92.7(2) . .
O3 C7 O4 123.7(3) . .
O3 C7 C2 118.0(3) . .
O4 C7 C2 118.0(3) . .
C11 O8 Er1 91.8(2) . .
O6 C8 O5 118.3(3) . 2_465
O6 C8 C9 119.9(3) . .
O5 C8 C9 121.8(3) 2_465 .
O6 C8 Er1 55.30(19) . .
O5 C8 Er1 63.13(18) 2_465 .
C9 C8 Er1 175.0(2) . .
C8 C9 C10 110.4(3) . 1_655
C8 C9 H9A 109.6 . .
C10 C9 H9A 109.6 1_655 .
C8 C9 H9B 109.6 . .
C10 C9 H9B 109.6 1_655 .
H9A C9 H9B 108.1 . .
C11 C10 C9 112.5(3) . 1_455
C11 C10 H10A 109.1 . .
C9 C10 H10A 109.1 1_455 .
C11 C10 H10B 109.1 . .
C9 C10 H10B 109.1 1_455 .
H10A C10 H10B 107.8 . .
O7 C11 O8 119.6(3) . .
O7 C11 C10 119.7(4) . .
O8 C11 C10 120.8(3) . .
O7 C11 Er1 59.9(2) . .
O8 C11 Er1 60.70(19) . .
C10 C11 Er1 168.2(2) . .

loop_
_geom_bond_atom_site_label_1
_geom_bond_atom_site_label_2
_geom_bond_distance
_geom_bond_site_symmetry_2
Er1 O4 2.234(3) .
Er1 O2 2.274(2) .
Er1 O5 2.289(3) .
Er1 O7 2.359(3) .
Er1 O1W 2.361(3) .
Er1 O6 2.363(3) .
Er1 O8 2.377(3) .
Er1 O5 2.531(3) 2_465
Er1 C11 2.724(4) .
Er1 C8 2.837(3) .
Cu1 O1 1.944(2) 2_576
Cu1 O1 1.944(2) .
Cu1 N1 1.964(3) .
Cu1 N1 1.964(3) 2_576
O1W H1WA 0.7528 .
O1W H1WB 0.7608 .
O1 C6 1.268(4) .
N1 C5 1.330(5) .
N1 C1 1.349(4) .
C1 C2 1.392(4) .
C1 C6 1.516(5) .
O2 C6 1.237(4) .
C2 C3 1.391(5) .
C2 C7 1.517(5) .
O3 C7 1.238(4) .
C3 C4 1.375(5) .
C3 H3A 0.9300 .
O4 C7 1.273(4) .
C4 C5 1.393(5) .
C4 H4A 0.9300 .
O5 C8 1.283(4) 2_465
O5 Er1 2.531(3) 2_465
C5 H5A 0.9300 .
O6 C8 1.238(5) .
O7 C11 1.255(4) .
O8 C11 1.259(5) .
C8 O5 1.283(4) 2_465
C8 C9 1.501(5) .
C9 C10 1.534(5) 1_655
C9 H9A 0.9700 .
C9 H9B 0.9700 .
C10 C11 1.507(5) .
C10 C9 1.534(5) 1_455
C10 H10A 0.9700 .
C10 H10B 0.9700 .

loop_
_geom_torsion_atom_site_label_1
_geom_torsion_atom_site_label_2
_geom_torsion_atom_site_label_3
_geom_torsion_atom_site_label_4
_geom_torsion
_geom_torsion_site_symmetry_1
_geom_torsion_site_symmetry_4
O1 Cu1 O1 C6 152(4) 2_576 .
N1 Cu1 O1 C6 12.7(2) . .
N1 Cu1 O1 C6 -167.3(2) 2_576 .
O1 Cu1 N1 C5 -7.2(3) 2_576 .
O1 Cu1 N1 C5 172.8(3) . .
N1 Cu1 N1 C5 125(31) 2_576 .
O1 Cu1 N1 C1 171.9(2) 2_576 .
O1 Cu1 N1 C1 -8.1(2) . .
N1 Cu1 N1 C1 -56(31) 2_576 .
C5 N1 C1 C2 -1.3(5) . .
Cu1 N1 C1 C2 179.4(3) . .
C5 N1 C1 C6 -177.9(3) . .
Cu1 N1 C1 C6 2.9(4) . .
O4 Er1 O2 C6 -70.9(3) . .
O5 Er1 O2 C6 -22.9(4) . .
O7 Er1 O2 C6 -169.7(3) . .
O1W Er1 O2 C6 26.7(3) . .
O6 Er1 O2 C6 110.1(3) . .
O8 Er1 O2 C6 -162.4(3) . .
O5 Er1 O2 C6 93.4(3) 2_465 .
C11 Er1 O2 C6 -169.5(3) . .
C8 Er1 O2 C6 102.1(3) . .
N1 C1 C2 C3 0.2(5) . .
C6 C1 C2 C3 176.3(3) . .
N1 C1 C2 C7 -179.3(3) . .
C6 C1 C2 C7 -3.2(5) . .
C1 C2 C3 C4 1.7(5) . .
C7 C2 C3 C4 -178.7(3) . .
O2 Er1 O4 C7 -15.5(3) . .
O5 Er1 O4 C7 -170.9(3) . .
O7 Er1 O4 C7 57.4(3) . .
O1W Er1 O4 C7 -93.8(3) . .
O6 Er1 O4 C7 -12.9(5) . .
O8 Er1 O4 C7 112.3(3) . .
O5 Er1 O4 C7 -172.1(3) 2_465 .
C11 Er1 O4 C7 84.3(3) . .
C8 Er1 O4 C7 -121.2(8) . .
C2 C3 C4 C5 -2.4(6) . .
O4 Er1 O5 C8 -32.4(5) . 2_465
O2 Er1 O5 C8 -79.5(6) . 2_465
O7 Er1 O5 C8 55.3(6) . 2_465
O1W Er1 O5 C8 -129.6(6) . 2_465
O6 Er1 O5 C8 157.2(5) . 2_465
O8 Er1 O5 C8 69.5(5) . 2_465
O5 Er1 O5 C8 146.9(6) 2_465 2_465
C11 Er1 O5 C8 66.4(6) . 2_465
C8 Er1 O5 C8 152.9(5) . 2_465
O4 Er1 O5 Er1 -179.31(12) . 2_465
O2 Er1 O5 Er1 133.54(14) . 2_465
O7 Er1 O5 Er1 -91.67(15) . 2_465
O1W Er1 O5 Er1 83.52(12) . 2_465
O6 Er1 O5 Er1 10.28(17) . 2_465
O8 Er1 O5 Er1 -77.47(12) . 2_465
O5 Er1 O5 Er1 0.0 2_465 2_465
C11 Er1 O5 Er1 -80.56(12) . 2_465
C8 Er1 O5 Er1 5.99(12) . 2_465
C1 N1 C5 C4 0.5(6) . .
Cu1 N1 C5 C4 179.6(3) . .
C3 C4 C5 N1 1.4(6) . .
O4 Er1 O6 C8 -164.6(2) . .
O2 Er1 O6 C8 -162.0(3) . .
O5 Er1 O6 C8 -10.0(3) . .
O7 Er1 O6 C8 122.0(3) . .
O1W Er1 O6 C8 -81.1(3) . .
O8 Er1 O6 C8 69.3(3) . .
O5 Er1 O6 C8 2.2(2) 2_465 .
C11 Er1 O6 C8 94.5(3) . .
Er1 O2 C6 O1 -118.4(4) . .
Er1 O2 C6 C1 64.1(5) . .
Cu1 O1 C6 O2 167.8(3) . .
Cu1 O1 C6 C1 -14.5(4) . .
N1 C1 C6 O2 -174.5(3) . .
C2 C1 C6 O2 9.2(5) . .
N1 C1 C6 O1 7.8(4) . .
C2 C1 C6 O1 -168.6(3) . .
O4 Er1 O7 C11 105.1(2) . .
O2 Er1 O7 C11 179.7(3) . .
O5 Er1 O7 C11 23.7(3) . .
O1W Er1 O7 C11 -146.9(2) . .
O6 Er1 O7 C11 -96.6(2) . .
O8 Er1 O7 C11 6.5(2) . .
O5 Er1 O7 C11 -51.1(2) 2_465 .
C8 Er1 O7 C11 -75.1(2) . .
Er1 O4 C7 O3 -108.0(4) . .
Er1 O4 C7 C2 77.7(4) . .
C3 C2 C7 O3 -57.6(5) . .
C1 C2 C7 O3 122.0(4) . .
C3 C2 C7 O4 117.1(4) . .
C1 C2 C7 O4 -63.3(5) . .
O4 Er1 O8 C11 -95.3(2) . .
O2 Er1 O8 C11 -15.1(3) . .
O5 Er1 O8 C11 -173.6(2) . .
O7 Er1 O8 C11 -6.5(2) . .
O1W Er1 O8 C11 146.5(2) . .
O6 Er1 O8 C11 66.4(2) . .
O5 Er1 O8 C11 115.6(2) 2_465 .
C8 Er1 O8 C11 90.3(2) . .
Er1 O6 C8 O5 -3.8(4) . 2_465
Er1 O6 C8 C9 178.4(3) . .
O4 Er1 C8 O6 122.4(7) . .
O2 Er1 C8 O6 18.4(3) . .
O5 Er1 C8 O6 171.4(3) . .
O7 Er1 C8 O6 -56.3(3) . .
O1W Er1 C8 O6 94.5(3) . .
O8 Er1 C8 O6 -110.4(3) . .
O5 Er1 C8 O6 -176.2(4) 2_465 .
C11 Er1 C8 O6 -82.8(3) . .
O4 Er1 C8 O5 -61.4(8) . 2_465
O2 Er1 C8 O5 -165.33(19) . 2_465
O5 Er1 C8 O5 -12.4(2) . 2_465
O7 Er1 C8 O5 120.0(2) . 2_465
O1W Er1 C8 O5 -89.3(2) . 2_465
O6 Er1 C8 O5 176.2(4) . 2_465
O8 Er1 C8 O5 65.9(2) . 2_465
C11 Er1 C8 O5 93.5(2) . 2_465
O4 Er1 C8 C9 107(3) . .
O2 Er1 C8 C9 3(3) . .
O5 Er1 C8 C9 156(3) . .
O7 Er1 C8 C9 -72(3) . .
O1W Er1 C8 C9 79(3) . .
O6 Er1 C8 C9 -16(3) . .
O8 Er1 C8 C9 -126(3) . .
O5 Er1 C8 C9 168(3) 2_465 .
C11 Er1 C8 C9 -98(3) . .
O6 C8 C9 C10 -39.7(5) . 1_655
O5 C8 C9 C10 142.6(3) 2_465 1_655
Er1 C8 C9 C10 -25(3) . 1_655
Er1 O7 C11 O8 -11.6(4) . .
Er1 O7 C11 C10 166.4(3) . .
Er1 O8 C11 O7 11.5(4) . .
Er1 O8 C11 C10 -166.4(3) . .
C9 C10 C11 O7 146.6(4) 1_455 .
C9 C10 C11 O8 -35.4(5) 1_455 .
C9 C10 C11 Er1 -129.0(12) 1_455 .
O4 Er1 C11 O7 -78.6(2) . .
O2 Er1 C11 O7 -0.3(2) . .
O5 Er1 C11 O7 -161.8(2) . .
O1W Er1 C11 O7 94.6(4) . .
O6 Er1 C11 O7 78.8(2) . .
O8 Er1 C11 O7 -168.4(4) . .
O5 Er1 C11 O7 131.2(2) 2_465 .
C8 Er1 C11 O7 104.4(2) . .
O4 Er1 C11 O8 89.8(2) . .
O2 Er1 C11 O8 168.1(2) . .
O5 Er1 C11 O8 6.6(2) . .
O7 Er1 C11 O8 168.4(4) . .
O1W Er1 C11 O8 -97.0(4) . .
O6 Er1 C11 O8 -112.8(2) . .
O5 Er1 C11 O8 -60.4(2) 2_465 .
C8 Er1 C11 O8 -87.2(2) . .
O4 Er1 C11 C10 -169.8(13) . .
O2 Er1 C11 C10 -91.5(13) . .
O5 Er1 C11 C10 107.0(13) . .
O7 Er1 C11 C10 -91.2(13) . .
O1W Er1 C11 C10 3.4(16) . .
O6 Er1 C11 C10 -12.4(13) . .
O8 Er1 C11 C10 100.4(14) . .
O5 Er1 C11 C10 40.0(13) 2_465 .
C8 Er1 C11 C10 13.2(13) . .
